data_2023166
loop_
_publ_author_name
'Wong, Kelsey C.'
'Reinheimer, Eric W.'
'Nataro, Chip'
'Griffith, Daniel R.'

_publ_section_title
;
 Crystal structure of
 tricarbon-yl[&#x3b7;<sup>4</sup>-6-<i>exo</i>-(tri-phenyl-phosphino)cyclo-hepta-2,4-dien-1-one]iron(0)
 tetra-fluoro-borate.
;
_journal_coeditor_code VU2002
_journal_issue 'Pt 7'
_journal_name_full 'Acta crystallographica. Section E, Crystallographic communications'
_journal_page_first 746
_journal_page_last 750
_journal_paper_doi 10.1107/S2056989024005747
_journal_volume 80
_journal_year 2024
_chemical_formula_iupac '[Fe (C28 H22 O4) (C O)3] B F4, 0.5C H2 Cl2'
_chemical_formula_moiety '2(C28 H22 Fe O4 P +), 2(B F4 -), C H2 Cl2'
_chemical_formula_sum 'C28.5 H23 B Cl F4 Fe O4 P'
_chemical_formula_weight 638.5701
_chemical_name_systematic
;
Tricarbonyl[\h^4^-6-<i>exo</i>-(triphenylphosphino)cyclohepta-2,4-dien-1-one]\
iron(0) tetrafluoroborate dichloromethane hemisolvate
;
_space_group_crystal_system triclinic
_space_group_IT_number 2
_space_group_name_Hall '-P 1'
_space_group_name_H-M_alt 'P -1'
_atom_sites_solution_hydrogens geom
_atom_sites_solution_primary dual
_audit_creation_method
;
Olex2 1.3-ac4
(compiled 2020.11.27 svn.r5f609507 for Rigaku Oxford Diffraction, GUI svn.r6214)
;
_cell_angle_alpha 86.993(2)
_cell_angle_beta 82.468(2)
_cell_angle_gamma 77.300(2)
_cell_formula_units_Z 4
_cell_length_a 9.9343(2)
_cell_length_b 10.9767(3)
_cell_length_c 26.4168(6)
_cell_measurement_reflns_used 14608
_cell_measurement_temperature 99.96(18)
_cell_measurement_theta_max 25.9240
_cell_measurement_theta_min 2.3160
_cell_volume 2785.09(12)
_computing_cell_refinement
;
CrysAlisPro 1.171.42.90a (Rigaku OD, 2023)
;
_computing_data_collection
;
CrysAlisPro 1.171.42.90a (Rigaku OD, 2023)
;
_computing_data_reduction
;
CrysAlisPro 1.171.42.90a (Rigaku OD, 2023)
;
_computing_molecular_graphics
;
Olex2 1.3-ac4 (Dolomanov <i>et al.</i>,  2009)
;
_computing_publication_material
;
Olex2 1.3-ac4 (Dolomanov <i>et al.</i>,  2009)
;
_computing_structure_refinement
;
<i>SHELXL2016/6</i> (Sheldrick, 2015b)
;
_computing_structure_solution
;
<i>SHELXT</i>  (Sheldrick, 2015a)
;
_diffrn_ambient_temperature 99.96(18)
_diffrn_detector 'Hybrid Pixel Array Detector'
_diffrn_detector_area_resol_mean 10.0000
_diffrn_measured_fraction_theta_full 0.993
_diffrn_measured_fraction_theta_max 0.993
_diffrn_measurement_device 'two-circle diffractometer'
_diffrn_measurement_device_type 'Rigaku Oxford Diffraction XtaLAB Mini II'
_diffrn_measurement_method '\w scans'
_diffrn_radiation_monochromator graphite
_diffrn_radiation_probe x-ray
_diffrn_radiation_type 'Mo K\a'
_diffrn_radiation_wavelength 0.71073
_diffrn_reflns_av_R_equivalents 0.0540
_diffrn_reflns_av_unetI/netI 0.0468
_diffrn_reflns_limit_h_max 11
_diffrn_reflns_limit_h_min -11
_diffrn_reflns_limit_k_max 13
_diffrn_reflns_limit_k_min -13
_diffrn_reflns_limit_l_max 31
_diffrn_reflns_limit_l_min -31
_diffrn_reflns_number 59046
_diffrn_reflns_theta_full 25.123
_diffrn_reflns_theta_max 25.123
_diffrn_reflns_theta_min 2.038
_diffrn_source 'fine-focus sealed X-ray tube'
_exptl_absorpt_coefficient_mu 0.756
_exptl_absorpt_correction_T_max 0.969
_exptl_absorpt_correction_T_min 0.841
_exptl_absorpt_correction_type analytical
_exptl_absorpt_process_details
;
(CrysAlisPro; Rigaku OD, 2023)
;
_exptl_crystal_colour yellow
_exptl_crystal_density_diffrn 1.523
_exptl_crystal_description block
_exptl_crystal_F_000 1300
_exptl_crystal_size_max 0.3
_exptl_crystal_size_mid 0.14
_exptl_crystal_size_min 0.08
_refine_diff_density_max 0.538
_refine_diff_density_min -0.430
_refine_ls_extinction_method none
_refine_ls_goodness_of_fit_ref 1.029
_refine_ls_hydrogen_treatment constr
_refine_ls_matrix_type full
_refine_ls_number_parameters 730
_refine_ls_number_reflns 9882
_refine_ls_number_restraints 9
_refine_ls_restrained_S_all 1.029
_refine_ls_R_factor_all 0.0606
_refine_ls_R_factor_gt 0.0409
_refine_ls_shift/su_max 0.001
_refine_ls_shift/su_mean 0.000
_refine_ls_structure_factor_coef Fsqd
_refine_ls_weighting_details 'w=1/[\s^2^(Fo^2^)+(0.0554P)^2^+0.9998P] where P=(Fo^2^+2Fc^2^)/3'
_refine_ls_weighting_scheme calc
_refine_ls_wR_factor_gt 0.0957
_refine_ls_wR_factor_ref 0.1032
_reflns_number_gt 7785
_reflns_number_total 9882
_reflns_threshold_expression 'I > 2\s(I)'
_cod_data_source_file vu2002.cif
_cod_data_source_block I
_cod_depositor_comments 'Adding full bibliography for 2023166.cif.'
_cod_original_formula_sum 'C28.50 H23 B Cl F4 Fe O4 P'
_cod_database_code 2023166
_shelx_space_group_comment
;
The symmetry employed for this shelxl refinement is uniquely defined
by the following loop, which should always be used as a source of
symmetry information in preference to the above space-group names.
They are only intended as comments.
;
_shelx_estimated_absorpt_t_min 0.805
_shelx_estimated_absorpt_t_max 0.942

loop_
_space_group_symop_operation_xyz
'x, y, z'
'-x, -y, -z'

loop_
_atom_site_type_symbol
_atom_site_label
_atom_site_fract_x
_atom_site_fract_y
_atom_site_fract_z
_atom_site_U_iso_or_equiv
_atom_site_adp_type
_atom_site_calc_flag
_atom_site_occupancy
_atom_site_disorder_assembly
_atom_site_disorder_group
P P2 0.49890(7) 0.80234(6) 0.85505(2) 0.01236(16) Uani d 1 . .
Fe Fe2 0.76338(4) 0.40071(4) 0.89551(2) 0.01306(11) Uani d 1 . .
O O5 0.8797(2) 0.49399(18) 0.75394(7) 0.0214(5) Uani d 1 . .
O O6 0.6413(2) 0.28814(19) 0.81779(7) 0.0266(5) Uani d 1 . .
O O7 0.9804(2) 0.18494(18) 0.92305(7) 0.0231(5) Uani d 1 . .
O O8 0.5743(2) 0.3482(2) 0.98587(7) 0.0285(5) Uani d 1 . .
C C29 0.6417(3) 0.5823(2) 0.89315(10) 0.0145(6) Uani d 1 . .
H H29 0.556816 0.593076 0.918838 0.017 Uiso calc 1 . .
C C30 0.7655(3) 0.5796(2) 0.91661(10) 0.0149(6) Uani d 1 . .
H H30 0.756979 0.598566 0.953652 0.018 Uiso calc 1 . .
C C31 0.8961(3) 0.5230(2) 0.89111(10) 0.0159(6) Uani d 1 . .
H H31 0.977935 0.502297 0.910803 0.019 Uiso calc 1 . .
C C32 0.9086(3) 0.4713(3) 0.84151(10) 0.0160(6) Uani d 1 . .
H H32 0.997745 0.409752 0.832129 0.019 Uiso calc 1 . .
C C33 0.8442(3) 0.5353(3) 0.79735(10) 0.0155(6) Uani d 1 . .
C C34 0.7409(3) 0.6599(2) 0.80507(10) 0.0165(6) Uani d 1 . .
H H34A 0.713284 0.694001 0.771616 0.020 Uiso calc 1 . .
H H34B 0.786063 0.719880 0.819411 0.020 Uiso calc 1 . .
C C35 0.6098(3) 0.6455(2) 0.84144(9) 0.0136(6) Uani d 1 . .
H H35 0.556541 0.595660 0.824317 0.016 Uiso calc 1 . .
C C36 0.6867(3) 0.3314(3) 0.84864(10) 0.0175(6) Uani d 1 . .
C C37 0.8977(3) 0.2693(3) 0.91181(10) 0.0173(6) Uani d 1 . .
C C38 0.6482(3) 0.3682(3) 0.95096(10) 0.0173(6) Uani d 1 . .
C C39 0.5932(3) 0.8834(2) 0.89063(9) 0.0122(6) Uani d 1 . .
C C40 0.6901(3) 0.9485(2) 0.86506(10) 0.0166(6) Uani d 1 . .
H H40 0.702505 0.953906 0.828798 0.020 Uiso calc 1 . .
C C41 0.7676(3) 1.0048(3) 0.89304(10) 0.0192(6) Uani d 1 . .
H H41 0.832112 1.049971 0.875878 0.023 Uiso calc 1 . .
C C42 0.7511(3) 0.9952(3) 0.94643(11) 0.0200(7) Uani d 1 . .
H H42 0.803154 1.035219 0.965383 0.024 Uiso calc 1 . .
C C43 0.6592(3) 0.9277(3) 0.97171(10) 0.0157(6) Uani d 1 . .
H H43 0.650592 0.919132 1.007893 0.019 Uiso calc 1 . .
C C44 0.5792(3) 0.8722(2) 0.94406(10) 0.0139(6) Uani d 1 . .
H H44 0.515241 0.826836 0.961476 0.017 Uiso calc 1 . .
C C45 0.3386(3) 0.7855(2) 0.89292(10) 0.0134(6) Uani d 1 . .
C C46 0.3015(3) 0.6696(3) 0.90128(10) 0.0169(6) Uani d 1 . .
H H46 0.361384 0.596876 0.886685 0.020 Uiso calc 1 . .
C C47 0.1768(3) 0.6603(3) 0.93104(11) 0.0205(7) Uani d 1 . .
H H47 0.153518 0.581082 0.937688 0.025 Uiso calc 1 . .
C C48 0.0867(3) 0.7676(3) 0.95092(11) 0.0201(7) Uani d 1 . .
H H48 0.000884 0.761797 0.970466 0.024 Uiso calc 1 . .
C C49 0.1227(3) 0.8837(3) 0.94208(10) 0.0183(6) Uani d 1 . .
H H49 0.060856 0.956466 0.955709 0.022 Uiso calc 1 . .
C C50 0.2479(3) 0.8940(3) 0.91362(10) 0.0160(6) Uani d 1 . .
H H50 0.272247 0.973078 0.908149 0.019 Uiso calc 1 . .
C C51 0.4586(3) 0.8938(2) 0.79783(9) 0.0142(6) Uani d 1 . .
C C52 0.4425(3) 0.8367(3) 0.75349(10) 0.0169(6) Uani d 1 . .
H H52 0.456999 0.748360 0.752392 0.020 Uiso calc 1 . .
C C53 0.4047(3) 0.9112(3) 0.71075(10) 0.0218(7) Uani d 1 . .
H H53 0.393439 0.873265 0.680526 0.026 Uiso calc 1 . .
C C54 0.3839(3) 1.0399(3) 0.71241(11) 0.0262(7) Uani d 1 . .
H H54 0.359061 1.089691 0.683175 0.031 Uiso calc 1 . .
C C55 0.3990(3) 1.0971(3) 0.75671(11) 0.0268(7) Uani d 1 . .
H H55 0.384692 1.185501 0.757477 0.032 Uiso calc 1 . .
C C56 0.4353(3) 1.0245(3) 0.79987(10) 0.0199(7) Uani d 1 . .
H H56 0.444019 1.063075 0.830287 0.024 Uiso calc 1 . .
P P1 0.94285(7) 0.20756(6) 0.64553(2) 0.01226(16) Uani d 1 . .
O O1 0.5518(2) 0.53885(18) 0.72809(7) 0.0245(5) Uani d 1 . .
Fe Fe1 0.70408(4) 0.60845(4) 0.59115(2) 0.01357(11) Uani d 1 . .
C C1 0.8213(3) 0.4256(2) 0.60006(9) 0.0126(6) Uani d 1 . .
H H1 0.913470 0.411913 0.578387 0.015 Uiso calc 1 . .
C C2 0.7095(3) 0.4278(2) 0.57052(10) 0.0160(6) Uani d 1 . .
H H2 0.731133 0.405510 0.533685 0.019 Uiso calc 1 . .
O O2 0.4934(2) 0.81613(18) 0.55330(8) 0.0254(5) Uani d 1 . .
C C3 0.5726(3) 0.4871(3) 0.58972(11) 0.0185(6) Uani d 1 . .
H H3 0.499787 0.506083 0.565967 0.022 Uiso calc 1 . .
O O3 0.9219(2) 0.6536(2) 0.50941(8) 0.0273(5) Uani d 1 . .
C C4 0.5435(3) 0.5435(3) 0.63893(10) 0.0174(6) Uani d 1 . .
H H4 0.453410 0.606242 0.643897 0.021 Uiso calc 1 . .
O O4 0.7946(2) 0.73153(19) 0.67411(8) 0.0272(5) Uani d 1 . .
C C5 0.5929(3) 0.4868(3) 0.68714(10) 0.0174(6) Uani d 1 . .
C C6 0.6918(3) 0.3593(3) 0.68483(10) 0.0171(6) Uani d 1 . .
H H6A 0.649606 0.299488 0.668921 0.021 Uiso calc 1 . .
H H6B 0.707112 0.328216 0.719929 0.021 Uiso calc 1 . .
C C7 0.8327(3) 0.3667(2) 0.65366(9) 0.0130(6) Uani d 1 . .
H H7 0.880827 0.416729 0.672986 0.016 Uiso calc 1 . .
C C8 0.5753(3) 0.7365(3) 0.56836(10) 0.0173(6) Uani d 1 . .
C C9 0.8363(3) 0.6373(3) 0.54088(11) 0.0186(6) Uani d 1 . .
C C10 0.7618(3) 0.6834(3) 0.64182(11) 0.0181(6) Uani d 1 . .
C C11 0.8592(3) 0.1224(2) 0.60744(10) 0.0125(6) Uani d 1 . .
C C12 0.8886(3) 0.1261(2) 0.55398(10) 0.0133(6) Uani d 1 . .
H H12 0.957399 0.168329 0.538081 0.016 Uiso calc 1 . .
C C13 0.8167(3) 0.0676(2) 0.52443(10) 0.0159(6) Uani d 1 . .
H H13 0.836029 0.070149 0.488247 0.019 Uiso calc 1 . .
C C14 0.7169(3) 0.0058(3) 0.54771(10) 0.0186(6) Uani d 1 . .
H H14 0.669280 -0.035317 0.527338 0.022 Uiso calc 1 . .
C C15 0.6853(3) 0.0030(3) 0.60082(10) 0.0177(6) Uani d 1 . .
H H15 0.615918 -0.039006 0.616404 0.021 Uiso calc 1 . .
C C16 0.7559(3) 0.0620(2) 0.63085(10) 0.0150(6) Uani d 1 . .
H H16 0.734259 0.061266 0.666957 0.018 Uiso calc 1 . .
C C17 1.1110(3) 0.2205(2) 0.61364(9) 0.0139(6) Uani d 1 . .
C C18 1.2036(3) 0.1120(3) 0.59409(9) 0.0155(6) Uani d 1 . .
H H18 1.175348 0.034497 0.595495 0.019 Uiso calc 1 . .
C C19 1.3374(3) 0.1205(3) 0.57264(10) 0.0189(7) Uani d 1 . .
H H19 1.400826 0.047994 0.559412 0.023 Uiso calc 1 . .
C C20 1.3790(3) 0.2337(3) 0.57043(11) 0.0221(7) Uani d 1 . .
H H20 1.470133 0.238330 0.555546 0.026 Uiso calc 1 . .
C C21 1.2875(3) 0.3400(3) 0.58992(11) 0.0236(7) Uani d 1 . .
H H21 1.316252 0.417319 0.588198 0.028 Uiso calc 1 . .
C C22 1.1544(3) 0.3338(3) 0.61191(10) 0.0188(6) Uani d 1 . .
H H22 1.092670 0.406478 0.625785 0.023 Uiso calc 1 . .
C C23 0.9730(3) 0.1234(3) 0.70496(10) 0.0157(6) Uani d 1 . .
C C24 0.9921(3) -0.0070(3) 0.70735(11) 0.0226(7) Uani d 1 . .
H H24 0.976679 -0.050371 0.679188 0.027 Uiso calc 1 . .
C C25 1.0334(3) -0.0724(3) 0.75100(12) 0.0298(8) Uani d 1 . .
H H25 1.044555 -0.160654 0.753021 0.036 Uiso calc 1 . .
C C26 1.0588(3) -0.0089(3) 0.79202(11) 0.0272(8) Uani d 1 . .
H H26 1.087283 -0.054269 0.821806 0.033 Uiso calc 1 . .
C C27 1.0425(3) 0.1197(3) 0.78950(10) 0.0253(7) Uani d 1 . .
H H27 1.061477 0.162045 0.817316 0.030 Uiso calc 1 . .
C C28 0.9983(3) 0.1875(3) 0.74612(10) 0.0194(6) Uani d 1 . .
H H28 0.985532 0.275874 0.744555 0.023 Uiso calc 1 . .
B B1 1.1632(3) 0.7161(3) 0.59857(12) 0.0190(7) Uani d 1 . .
F F1 1.06555(19) 0.81871(17) 0.58349(7) 0.0392(5) Uani d 1 . .
F F2 1.09598(19) 0.62678(16) 0.62366(7) 0.0344(5) Uani d 1 . .
F F3 1.25338(19) 0.66298(17) 0.55619(6) 0.0332(5) Uani d 1 . .
F F4 1.24188(19) 0.75704(18) 0.63210(7) 0.0371(5) Uani d 1 . .
B B2 1.2845(4) 0.2994(3) 0.90769(14) 0.0241(8) Uani d 1 . .
F F5 1.2026(2) 0.3128(2) 0.86803(8) 0.0563(6) Uani d 1 . .
F F6 1.3542(2) 0.17533(15) 0.91095(6) 0.0358(5) Uani d 1 . .
F F7 1.38046(19) 0.37573(18) 0.89795(8) 0.0454(5) Uani d 1 . .
F F8 1.1993(2) 0.33346(18) 0.95371(7) 0.0453(5) Uani d 1 . .
Cl Cl1A 1.25733(10) 0.41520(8) 0.72180(3) 0.0411(2) Uani d 1 . .
Cl Cl2A 1.18892(9) 0.61367(8) 0.79693(3) 0.0331(2) Uani d 1 . .
C C57A 1.1926(4) 0.5766(3) 0.73249(11) 0.0316(7) Uani d 1 . .
H H57A 1.251916 0.624921 0.710549 0.038 Uiso calc 1 . .
H H57B 1.097398 0.601362 0.722659 0.038 Uiso calc 1 . .

loop_
_atom_site_aniso_label
_atom_site_aniso_U_11
_atom_site_aniso_U_22
_atom_site_aniso_U_33
_atom_site_aniso_U_12
_atom_site_aniso_U_13
_atom_site_aniso_U_23
P2 0.0146(4) 0.0111(4) 0.0105(3) -0.0010(3) -0.0010(3) -0.0018(3)
Fe2 0.0128(2) 0.0127(2) 0.0132(2) -0.00214(16) -0.00068(16) -0.00078(15)
O5 0.0223(11) 0.0224(12) 0.0170(10) -0.0010(9) 0.0020(9) -0.0053(8)
O6 0.0321(13) 0.0305(13) 0.0221(11) -0.0144(10) -0.0070(10) -0.0037(10)
O7 0.0209(11) 0.0180(12) 0.0293(11) -0.0023(10) -0.0039(9) 0.0023(9)
O8 0.0297(13) 0.0345(14) 0.0203(11) -0.0111(11) 0.0054(10) 0.0043(10)
C29 0.0149(15) 0.0135(15) 0.0123(13) -0.0005(12) 0.0044(11) -0.0014(11)
C30 0.0204(15) 0.0107(14) 0.0149(13) -0.0050(12) -0.0041(12) -0.0002(11)
C31 0.0180(15) 0.0121(15) 0.0194(14) -0.0062(12) -0.0051(12) 0.0019(11)
C32 0.0106(14) 0.0142(15) 0.0230(15) -0.0035(12) 0.0009(12) -0.0011(12)
C33 0.0137(14) 0.0141(15) 0.0185(14) -0.0059(12) 0.0034(12) -0.0006(11)
C34 0.0195(15) 0.0147(15) 0.0128(13) -0.0009(12) 0.0029(11) -0.0003(11)
C35 0.0151(14) 0.0111(14) 0.0127(13) 0.0011(11) -0.0014(11) -0.0019(11)
C36 0.0163(15) 0.0162(16) 0.0181(15) -0.0027(12) 0.0015(12) 0.0036(12)
C37 0.0190(16) 0.0166(16) 0.0171(14) -0.0066(13) 0.0003(12) -0.0024(12)
C38 0.0187(16) 0.0125(15) 0.0204(15) -0.0002(12) -0.0075(13) 0.0006(12)
C39 0.0112(14) 0.0103(14) 0.0140(13) 0.0010(11) -0.0025(11) -0.0017(10)
C40 0.0203(15) 0.0146(15) 0.0132(13) -0.0024(12) 0.0013(12) -0.0007(11)
C41 0.0157(15) 0.0205(16) 0.0219(15) -0.0079(13) 0.0039(12) -0.0027(12)
C42 0.0164(15) 0.0222(17) 0.0215(15) -0.0020(13) -0.0035(12) -0.0089(12)
C43 0.0154(15) 0.0174(16) 0.0122(13) 0.0011(12) -0.0009(11) -0.0029(11)
C44 0.0146(14) 0.0104(14) 0.0149(13) -0.0006(11) 0.0022(11) -0.0018(11)
C45 0.0139(14) 0.0151(15) 0.0121(13) -0.0029(12) -0.0055(11) -0.0006(11)
C46 0.0157(15) 0.0161(16) 0.0189(14) -0.0025(12) -0.0023(12) -0.0042(12)
C47 0.0202(16) 0.0203(17) 0.0241(15) -0.0091(13) -0.0076(13) 0.0030(12)
C48 0.0120(15) 0.0276(18) 0.0216(15) -0.0054(13) -0.0027(12) -0.0015(13)
C49 0.0144(15) 0.0215(17) 0.0170(14) 0.0016(12) -0.0022(12) -0.0040(12)
C50 0.0192(15) 0.0127(15) 0.0164(14) -0.0019(12) -0.0055(12) -0.0021(11)
C51 0.0151(14) 0.0132(15) 0.0126(13) -0.0005(12) -0.0003(11) -0.0002(11)
C52 0.0161(15) 0.0173(16) 0.0174(14) -0.0041(12) 0.0000(12) -0.0042(12)
C53 0.0190(16) 0.0320(19) 0.0136(14) -0.0036(14) -0.0025(12) -0.0015(13)
C54 0.0269(18) 0.033(2) 0.0160(15) -0.0023(15) -0.0049(13) 0.0083(13)
C55 0.0343(19) 0.0172(17) 0.0269(17) -0.0002(14) -0.0066(14) 0.0023(13)
C56 0.0286(17) 0.0125(15) 0.0175(14) -0.0005(13) -0.0050(13) -0.0004(12)
P1 0.0142(4) 0.0106(4) 0.0114(3) -0.0015(3) -0.0006(3) -0.0023(3)
O1 0.0242(12) 0.0230(12) 0.0231(11) -0.0030(9) 0.0086(9) -0.0082(9)
Fe1 0.0123(2) 0.0118(2) 0.0157(2) -0.00230(16) 0.00080(16) -0.00029(16)
C1 0.0148(14) 0.0106(14) 0.0109(12) -0.0016(11) 0.0028(11) -0.0023(10)
C2 0.0225(16) 0.0093(14) 0.0171(14) -0.0055(12) -0.0020(12) -0.0013(11)
O2 0.0208(12) 0.0184(12) 0.0360(12) -0.0016(10) -0.0063(10) 0.0042(10)
C3 0.0164(15) 0.0165(16) 0.0246(15) -0.0080(12) -0.0049(12) 0.0059(12)
O3 0.0255(12) 0.0338(14) 0.0228(11) -0.0115(10) 0.0045(10) 0.0023(9)
C4 0.0087(14) 0.0159(16) 0.0258(15) -0.0025(12) 0.0033(12) 0.0025(12)
O4 0.0359(13) 0.0264(13) 0.0219(11) -0.0117(10) -0.0031(10) -0.0035(10)
C5 0.0112(14) 0.0169(16) 0.0230(15) -0.0059(12) 0.0066(12) 0.0000(12)
C6 0.0187(15) 0.0176(16) 0.0130(13) -0.0031(12) 0.0047(12) -0.0009(11)
C7 0.0158(14) 0.0106(14) 0.0122(13) -0.0021(11) 0.0004(11) -0.0031(11)
C8 0.0152(15) 0.0172(16) 0.0205(15) -0.0087(13) 0.0038(12) -0.0022(12)
C9 0.0209(16) 0.0161(16) 0.0191(15) -0.0027(13) -0.0057(13) -0.0001(12)
C10 0.0178(15) 0.0135(15) 0.0193(15) -0.0012(12) 0.0058(12) 0.0038(12)
C11 0.0132(14) 0.0097(14) 0.0139(13) -0.0005(11) -0.0018(11) -0.0017(11)
C12 0.0123(14) 0.0115(15) 0.0148(13) -0.0017(11) 0.0019(11) -0.0012(11)
C13 0.0170(15) 0.0168(15) 0.0124(13) 0.0002(12) -0.0016(11) -0.0026(11)
C14 0.0190(16) 0.0179(16) 0.0205(14) -0.0052(13) -0.0044(12) -0.0058(12)
C15 0.0163(15) 0.0154(15) 0.0209(14) -0.0053(12) 0.0025(12) -0.0011(12)
C16 0.0185(15) 0.0134(15) 0.0126(13) -0.0026(12) -0.0010(11) -0.0014(11)
C17 0.0146(14) 0.0155(15) 0.0111(13) -0.0011(12) -0.0026(11) -0.0019(11)
C18 0.0174(15) 0.0162(15) 0.0139(13) -0.0036(12) -0.0045(11) -0.0028(11)
C19 0.0129(15) 0.0249(17) 0.0161(14) 0.0047(13) -0.0049(12) -0.0039(12)
C20 0.0118(15) 0.0287(18) 0.0256(16) -0.0050(13) -0.0007(12) -0.0007(13)
C21 0.0170(16) 0.0215(17) 0.0341(17) -0.0074(13) -0.0035(13) -0.0022(14)
C22 0.0169(15) 0.0156(16) 0.0242(15) -0.0025(12) -0.0038(12) -0.0055(12)
C23 0.0139(14) 0.0177(15) 0.0126(13) 0.0000(12) 0.0023(11) 0.0015(11)
C24 0.0269(17) 0.0185(17) 0.0221(15) -0.0032(13) -0.0052(13) -0.0004(12)
C25 0.0345(19) 0.0215(18) 0.0311(18) -0.0018(15) -0.0054(15) 0.0066(14)
C26 0.0226(17) 0.038(2) 0.0151(15) 0.0037(15) -0.0015(13) 0.0095(14)
C27 0.0242(17) 0.034(2) 0.0129(14) 0.0034(14) 0.0005(12) -0.0068(13)
C28 0.0185(16) 0.0220(17) 0.0156(14) -0.0003(13) -0.0004(12) -0.0040(12)
B1 0.0183(18) 0.0163(18) 0.0203(17) 0.0000(14) -0.0015(14) -0.0007(14)
F1 0.0316(11) 0.0366(12) 0.0390(11) 0.0082(9) 0.0001(9) 0.0159(9)
F2 0.0425(12) 0.0244(10) 0.0363(10) -0.0137(9) 0.0039(9) 0.0046(8)
F3 0.0360(11) 0.0324(11) 0.0274(10) -0.0036(9) 0.0068(8) -0.0092(8)
F4 0.0352(11) 0.0458(13) 0.0344(10) -0.0141(9) -0.0067(9) -0.0093(9)
B2 0.0226(19) 0.0179(19) 0.0313(19) -0.0027(15) -0.0054(16) 0.0039(15)
F5 0.0337(12) 0.0883(18) 0.0516(13) -0.0204(12) -0.0224(10) 0.0308(12)
F6 0.0588(13) 0.0175(10) 0.0240(9) 0.0039(9) -0.0005(9) 0.0003(7)
F7 0.0285(11) 0.0290(12) 0.0799(16) -0.0121(9) 0.0014(10) -0.0064(11)
F8 0.0466(13) 0.0345(12) 0.0496(12) -0.0045(10) 0.0119(10) -0.0154(10)
Cl1A 0.0475(6) 0.0249(5) 0.0523(5) -0.0028(4) -0.0173(4) -0.0064(4)
Cl2A 0.0452(5) 0.0323(5) 0.0239(4) -0.0120(4) -0.0065(4) 0.0026(3)
C57A 0.041(2) 0.0278(15) 0.0252(14) -0.0055(15) -0.0040(14) 0.0010(13)

loop_
_atom_type_symbol
_atom_type_description
_atom_type_scat_dispersion_real
_atom_type_scat_dispersion_imag
_atom_type_scat_source
C C 0.0033 0.0016 'International Tables Vol C Tables 4.2.6.8 and 6.1.1.4'
H H 0.0000 0.0000 'International Tables Vol C Tables 4.2.6.8 and 6.1.1.4'
B B 0.0013 0.0007 'International Tables Vol C Tables 4.2.6.8 and 6.1.1.4'
Cl Cl 0.1484 0.1585 'International Tables Vol C Tables 4.2.6.8 and 6.1.1.4'
F F 0.0171 0.0103 'International Tables Vol C Tables 4.2.6.8 and 6.1.1.4'
Fe Fe 0.3463 0.8444 'International Tables Vol C Tables 4.2.6.8 and 6.1.1.4'
O O 0.0106 0.0060 'International Tables Vol C Tables 4.2.6.8 and 6.1.1.4'
P P 0.1023 0.0942 'International Tables Vol C Tables 4.2.6.8 and 6.1.1.4'

loop_
_exptl_crystal_face_index_h
_exptl_crystal_face_index_k
_exptl_crystal_face_index_l
_exptl_crystal_face_perp_dist
13 4 16 0.0778
-1 -7 -33 0.1114
-7 -7 -32 0.0770
-13 -4 -15 0.0487
-12 2 13 0.1166
-7 5 25 0.1399
0 7 33 0.1409
13 5 14 0.0766
11 -3 -16 0.1132
-3 -9 -32 0.0930
-6 -9 -31 0.0797
-2 9 29 0.1326
-5 -11 -27 0.0756
13 9 12 0.0700
10 13 11 0.0556
9 13 9 0.0505
-5 10 19 0.1109
0 14 15 0.0710
4 15 11 0.0538
-7 -14 -7 0.0481
-1 14 13 0.0688
1 15 10 0.0486
-5 -15 -7 0.0344
0 15 8 0.0430
4 15 3 0.0406
-3 -15 -4 0.0395
0 15 4 0.0361
-2 -15 -1 0.0414
0 15 0 0.0299
10 9 -14 0.1065
-1 15 -3 0.0299
0 -15 5 0.0466
0 14 -14 0.0561
8 8 -22 0.1152
3 -14 9 0.0570
-8 -8 24 0.1361
0 12 -22 0.0729
-7 -7 26 0.1384
12 -6 0 0.0887

loop_
_geom_angle_atom_site_label_1
_geom_angle_atom_site_label_2
_geom_angle_atom_site_label_3
_geom_angle_site_symmetry_1
_geom_angle_site_symmetry_3
_geom_angle
_geom_angle_publ_flag
C39 P2 C35 . . 107.22(12) ?
C39 P2 C45 . . 109.80(12) ?
C39 P2 C51 . . 108.45(12) ?
C45 P2 C35 . . 109.27(12) ?
C45 P2 C51 . . 109.02(12) ?
C51 P2 C35 . . 113.05(12) ?
C29 Fe2 C32 . . 85.14(10) ?
C30 Fe2 C29 . . 40.48(10) ?
C30 Fe2 C32 . . 72.09(10) ?
C31 Fe2 C29 . . 72.52(11) ?
C31 Fe2 C30 . . 39.75(10) ?
C31 Fe2 C32 . . 39.90(10) ?
C36 Fe2 C29 . . 98.70(11) ?
C36 Fe2 C30 . . 136.74(11) ?
C36 Fe2 C31 . . 134.13(11) ?
C36 Fe2 C32 . . 95.62(11) ?
C37 Fe2 C29 . . 160.40(12) ?
C37 Fe2 C30 . . 120.23(12) ?
C37 Fe2 C31 . . 92.41(12) ?
C37 Fe2 C32 . . 91.19(11) ?
C37 Fe2 C36 . . 100.82(12) ?
C38 Fe2 C29 . . 88.42(11) ?
C38 Fe2 C30 . . 95.26(11) ?
C38 Fe2 C31 . . 126.49(11) ?
C38 Fe2 C32 . . 166.34(12) ?
C38 Fe2 C36 . . 97.26(12) ?
C38 Fe2 C37 . . 90.87(12) ?
Fe2 C29 H29 . . 111.9 ?
C30 C29 Fe2 . . 69.04(15) ?
C30 C29 H29 . . 111.9 ?
C30 C29 C35 . . 125.5(2) ?
C35 C29 Fe2 . . 119.85(17) ?
C35 C29 H29 . . 111.9 ?
Fe2 C30 H30 . . 119.5 ?
C29 C30 Fe2 . . 70.48(15) ?
C29 C30 H30 . . 119.5 ?
C31 C30 Fe2 . . 69.88(15) ?
C31 C30 C29 . . 119.4(2) ?
C31 C30 H30 . . 119.5 ?
Fe2 C31 H31 . . 118.8 ?
C30 C31 Fe2 . . 70.37(16) ?
C30 C31 H31 . . 118.8 ?
C30 C31 C32 . . 121.2(2) ?
C32 C31 Fe2 . . 72.50(15) ?
C32 C31 H31 . . 118.8 ?
Fe2 C32 H32 . . 114.1 ?
C31 C32 Fe2 . . 67.59(15) ?
C31 C32 H32 . . 114.1 ?
C31 C32 C33 . . 125.5(2) ?
C33 C32 Fe2 . . 112.39(18) ?
C33 C32 H32 . . 114.1 ?
O5 C33 C32 . . 121.1(2) ?
O5 C33 C34 . . 119.6(2) ?
C32 C33 C34 . . 119.1(2) ?
C33 C34 H34A . . 109.3 ?
C33 C34 H34B . . 109.3 ?
C33 C34 C35 . . 111.5(2) ?
H34A C34 H34B . . 108.0 ?
C35 C34 H34A . . 109.3 ?
C35 C34 H34B . . 109.3 ?
P2 C35 H35 . . 108.9 ?
C29 C35 P2 . . 107.10(17) ?
C29 C35 C34 . . 113.7(2) ?
C29 C35 H35 . . 108.9 ?
C34 C35 P2 . . 109.12(18) ?
C34 C35 H35 . . 108.9 ?
O6 C36 Fe2 . . 177.8(2) ?
O7 C37 Fe2 . . 178.2(3) ?
O8 C38 Fe2 . . 179.3(3) ?
C40 C39 P2 . . 120.3(2) ?
C44 C39 P2 . . 119.8(2) ?
C44 C39 C40 . . 119.7(2) ?
C39 C40 H40 . . 120.2 ?
C41 C40 C39 . . 119.7(2) ?
C41 C40 H40 . . 120.2 ?
C40 C41 H41 . . 119.9 ?
C40 C41 C42 . . 120.3(3) ?
C42 C41 H41 . . 119.9 ?
C41 C42 H42 . . 119.9 ?
C43 C42 C41 . . 120.3(3) ?
C43 C42 H42 . . 119.9 ?
C42 C43 H43 . . 120.0 ?
C42 C43 C44 . . 120.0(2) ?
C44 C43 H43 . . 120.0 ?
C39 C44 H44 . . 120.0 ?
C43 C44 C39 . . 120.1(3) ?
C43 C44 H44 . . 120.0 ?
C46 C45 P2 . . 122.0(2) ?
C46 C45 C50 . . 119.8(3) ?
C50 C45 P2 . . 118.2(2) ?
C45 C46 H46 . . 119.9 ?
C47 C46 C45 . . 120.3(3) ?
C47 C46 H46 . . 119.9 ?
C46 C47 H47 . . 120.1 ?
C48 C47 C46 . . 119.8(3) ?
C48 C47 H47 . . 120.1 ?
C47 C48 H48 . . 120.0 ?
C47 C48 C49 . . 119.9(3) ?
C49 C48 H48 . . 120.0 ?
C48 C49 H49 . . 119.6 ?
C50 C49 C48 . . 120.9(3) ?
C50 C49 H49 . . 119.6 ?
C45 C50 H50 . . 120.4 ?
C49 C50 C45 . . 119.2(3) ?
C49 C50 H50 . . 120.4 ?
C52 C51 P2 . . 121.0(2) ?
C52 C51 C56 . . 120.5(2) ?
C56 C51 P2 . . 118.3(2) ?
C51 C52 H52 . . 120.3 ?
C51 C52 C53 . . 119.3(3) ?
C53 C52 H52 . . 120.3 ?
C52 C53 H53 . . 119.9 ?
C54 C53 C52 . . 120.2(3) ?
C54 C53 H53 . . 119.9 ?
C53 C54 H54 . . 119.7 ?
C53 C54 C55 . . 120.6(3) ?
C55 C54 H54 . . 119.7 ?
C54 C55 H55 . . 120.0 ?
C56 C55 C54 . . 120.1(3) ?
C56 C55 H55 . . 120.0 ?
C51 C56 H56 . . 120.4 ?
C55 C56 C51 . . 119.3(3) ?
C55 C56 H56 . . 120.4 ?
C11 P1 C7 . . 107.74(12) ?
C11 P1 C17 . . 110.56(12) ?
C11 P1 C23 . . 109.76(13) ?
C17 P1 C7 . . 108.54(12) ?
C17 P1 C23 . . 106.44(12) ?
C23 P1 C7 . . 113.81(12) ?
C1 Fe1 C4 . . 84.95(10) ?
C2 Fe1 C1 . . 40.14(10) ?
C2 Fe1 C4 . . 72.30(11) ?
C3 Fe1 C1 . . 72.32(11) ?
C3 Fe1 C2 . . 39.93(11) ?
C3 Fe1 C4 . . 40.04(10) ?
C8 Fe1 C1 . . 159.35(11) ?
C8 Fe1 C2 . . 119.34(12) ?
C8 Fe1 C3 . . 90.88(12) ?
C8 Fe1 C4 . . 89.74(11) ?
C8 Fe1 C10 . . 101.08(12) ?
C9 Fe1 C1 . . 89.05(11) ?
C9 Fe1 C2 . . 95.78(12) ?
C9 Fe1 C3 . . 127.05(12) ?
C9 Fe1 C4 . . 167.04(12) ?
C9 Fe1 C8 . . 91.88(12) ?
C9 Fe1 C10 . . 96.79(12) ?
C10 Fe1 C1 . . 99.29(11) ?
C10 Fe1 C2 . . 137.07(11) ?
C10 Fe1 C3 . . 134.26(11) ?
C10 Fe1 C4 . . 95.51(11) ?
Fe1 C1 H1 . . 112.0 ?
C2 C1 Fe1 . . 68.62(15) ?
C2 C1 H1 . . 112.0 ?
C2 C1 C7 . . 125.5(2) ?
C7 C1 Fe1 . . 119.90(17) ?
C7 C1 H1 . . 112.0 ?
Fe1 C2 H2 . . 119.4 ?
C1 C2 Fe1 . . 71.24(15) ?
C1 C2 H2 . . 119.4 ?
C3 C2 Fe1 . . 69.78(15) ?
C3 C2 C1 . . 119.7(2) ?
C3 C2 H2 . . 119.4 ?
Fe1 C3 H3 . . 118.9 ?
C2 C3 Fe1 . . 70.29(15) ?
C2 C3 H3 . . 118.9 ?
C2 C3 C4 . . 120.8(2) ?
C4 C3 Fe1 . . 72.34(16) ?
C4 C3 H3 . . 118.9 ?
Fe1 C4 H4 . . 114.0 ?
C3 C4 Fe1 . . 67.62(15) ?
C3 C4 H4 . . 114.0 ?
C3 C4 C5 . . 126.6(2) ?
C5 C4 Fe1 . . 111.10(18) ?
C5 C4 H4 . . 114.0 ?
O1 C5 C4 . . 121.2(3) ?
O1 C5 C6 . . 120.7(3) ?
C4 C5 C6 . . 118.0(2) ?
C5 C6 H6A . . 109.4 ?
C5 C6 H6B . . 109.4 ?
C5 C6 C7 . . 111.0(2) ?
H6A C6 H6B . . 108.0 ?
C7 C6 H6A . . 109.4 ?
C7 C6 H6B . . 109.4 ?
P1 C7 H7 . . 108.6 ?
C1 C7 P1 . . 106.93(17) ?
C1 C7 C6 . . 114.4(2) ?
C1 C7 H7 . . 108.6 ?
C6 C7 P1 . . 109.73(18) ?
C6 C7 H7 . . 108.6 ?
O2 C8 Fe1 . . 178.8(3) ?
O3 C9 Fe1 . . 178.6(3) ?
O4 C10 Fe1 . . 178.2(3) ?
C12 C11 P1 . . 119.8(2) ?
C16 C11 P1 . . 119.85(19) ?
C16 C11 C12 . . 120.1(2) ?
C11 C12 H12 . . 120.1 ?
C13 C12 C11 . . 119.8(2) ?
C13 C12 H12 . . 120.1 ?
C12 C13 H13 . . 120.0 ?
C14 C13 C12 . . 120.0(2) ?
C14 C13 H13 . . 120.0 ?
C13 C14 H14 . . 119.6 ?
C13 C14 C15 . . 120.8(3) ?
C15 C14 H14 . . 119.6 ?
C14 C15 H15 . . 120.1 ?
C16 C15 C14 . . 119.8(3) ?
C16 C15 H15 . . 120.1 ?
C11 C16 H16 . . 120.2 ?
C15 C16 C11 . . 119.6(2) ?
C15 C16 H16 . . 120.2 ?
C18 C17 P1 . . 118.9(2) ?
C22 C17 P1 . . 120.9(2) ?
C22 C17 C18 . . 120.0(2) ?
C17 C18 H18 . . 120.6 ?
C19 C18 C17 . . 118.8(3) ?
C19 C18 H18 . . 120.6 ?
C18 C19 H19 . . 119.6 ?
C20 C19 C18 . . 120.7(3) ?
C20 C19 H19 . . 119.6 ?
C19 C20 H20 . . 119.9 ?
C21 C20 C19 . . 120.2(3) ?
C21 C20 H20 . . 119.9 ?
C20 C21 H21 . . 119.9 ?
C22 C21 C20 . . 120.3(3) ?
C22 C21 H21 . . 119.9 ?
C17 C22 H22 . . 120.0 ?
C21 C22 C17 . . 120.0(3) ?
C21 C22 H22 . . 120.0 ?
C24 C23 P1 . . 120.0(2) ?
C24 C23 C28 . . 120.2(3) ?
C28 C23 P1 . . 119.0(2) ?
C23 C24 H24 . . 120.2 ?
C25 C24 C23 . . 119.7(3) ?
C25 C24 H24 . . 120.2 ?
C24 C25 H25 . . 119.9 ?
C24 C25 C26 . . 120.2(3) ?
C26 C25 H25 . . 119.9 ?
C25 C26 H26 . . 119.8 ?
C27 C26 C25 . . 120.4(3) ?
C27 C26 H26 . . 119.8 ?
C26 C27 H27 . . 119.9 ?
C26 C27 C28 . . 120.2(3) ?
C28 C27 H27 . . 119.9 ?
C23 C28 H28 . . 120.4 ?
C27 C28 C23 . . 119.3(3) ?
C27 C28 H28 . . 120.4 ?
F1 B1 F2 . . 110.1(3) ?
F1 B1 F3 . . 110.7(2) ?
F1 B1 F4 . . 108.4(3) ?
F2 B1 F3 . . 109.8(2) ?
F2 B1 F4 . . 109.3(2) ?
F3 B1 F4 . . 108.6(2) ?
F5 B2 F7 . . 109.7(3) ?
F5 B2 F8 . . 109.4(3) ?
F6 B2 F5 . . 108.6(3) ?
F6 B2 F7 . . 109.7(3) ?
F6 B2 F8 . . 109.9(3) ?
F7 B2 F8 . . 109.5(3) ?
Cl1A C57A H57A . . 109.2 ?
Cl1A C57A H57B . . 109.2 ?
Cl2A C57A Cl1A . . 112.05(17) ?
Cl2A C57A H57A . . 109.2 ?
Cl2A C57A H57B . . 109.2 ?
H57A C57A H57B . . 107.9 ?

loop_
_geom_bond_atom_site_label_1
_geom_bond_atom_site_label_2
_geom_bond_site_symmetry_2
_geom_bond_distance
_geom_bond_publ_flag
P2 C35 . 1.853(3) ?
P2 C39 . 1.799(3) ?
P2 C45 . 1.807(3) ?
P2 C51 . 1.810(3) ?
Fe2 C29 . 2.094(3) ?
Fe2 C30 . 2.074(3) ?
Fe2 C31 . 2.068(3) ?
Fe2 C32 . 2.134(3) ?
Fe2 C36 . 1.815(3) ?
Fe2 C37 . 1.812(3) ?
Fe2 C38 . 1.808(3) ?
O5 C33 . 1.234(3) ?
O6 C36 . 1.150(3) ?
O7 C37 . 1.149(3) ?
O8 C38 . 1.145(3) ?
C29 H29 . 1.0000 ?
C29 C30 . 1.442(4) ?
C29 C35 . 1.538(3) ?
C30 H30 . 1.0000 ?
C30 C31 . 1.408(4) ?
C31 H31 . 1.0000 ?
C31 C32 . 1.435(4) ?
C32 H32 . 1.0000 ?
C32 C33 . 1.475(4) ?
C33 C34 . 1.524(4) ?
C34 H34A . 0.9900 ?
C34 H34B . 0.9900 ?
C34 C35 . 1.546(4) ?
C35 H35 . 1.0000 ?
C39 C40 . 1.405(4) ?
C39 C44 . 1.401(3) ?
C40 H40 . 0.9500 ?
C40 C41 . 1.388(4) ?
C41 H41 . 0.9500 ?
C41 C42 . 1.399(4) ?
C42 H42 . 0.9500 ?
C42 C43 . 1.383(4) ?
C43 H43 . 0.9500 ?
C43 C44 . 1.396(4) ?
C44 H44 . 0.9500 ?
C45 C46 . 1.399(4) ?
C45 C50 . 1.413(4) ?
C46 H46 . 0.9500 ?
C46 C47 . 1.399(4) ?
C47 H47 . 0.9500 ?
C47 C48 . 1.393(4) ?
C48 H48 . 0.9500 ?
C48 C49 . 1.398(4) ?
C49 H49 . 0.9500 ?
C49 C50 . 1.390(4) ?
C50 H50 . 0.9500 ?
C51 C52 . 1.400(4) ?
C51 C56 . 1.405(4) ?
C52 H52 . 0.9500 ?
C52 C53 . 1.401(4) ?
C53 H53 . 0.9500 ?
C53 C54 . 1.384(4) ?
C54 H54 . 0.9500 ?
C54 C55 . 1.397(4) ?
C55 H55 . 0.9500 ?
C55 C56 . 1.397(4) ?
C56 H56 . 0.9500 ?
P1 C7 . 1.853(3) ?
P1 C11 . 1.799(3) ?
P1 C17 . 1.801(3) ?
P1 C23 . 1.805(3) ?
O1 C5 . 1.229(3) ?
Fe1 C1 . 2.106(3) ?
Fe1 C2 . 2.071(3) ?
Fe1 C3 . 2.065(3) ?
Fe1 C4 . 2.127(3) ?
Fe1 C8 . 1.816(3) ?
Fe1 C9 . 1.809(3) ?
Fe1 C10 . 1.822(3) ?
C1 H1 . 1.0000 ?
C1 C2 . 1.434(4) ?
C1 C7 . 1.533(3) ?
C2 H2 . 1.0000 ?
C2 C3 . 1.412(4) ?
O2 C8 . 1.149(3) ?
C3 H3 . 1.0000 ?
C3 C4 . 1.436(4) ?
O3 C9 . 1.145(3) ?
C4 H4 . 1.0000 ?
C4 C5 . 1.482(4) ?
O4 C10 . 1.144(3) ?
C5 C6 . 1.522(4) ?
C6 H6A . 0.9900 ?
C6 H6B . 0.9900 ?
C6 C7 . 1.544(4) ?
C7 H7 . 1.0000 ?
C11 C12 . 1.404(3) ?
C11 C16 . 1.402(4) ?
C12 H12 . 0.9500 ?
C12 C13 . 1.390(4) ?
C13 H13 . 0.9500 ?
C13 C14 . 1.384(4) ?
C14 H14 . 0.9500 ?
C14 C15 . 1.397(4) ?
C15 H15 . 0.9500 ?
C15 C16 . 1.393(4) ?
C16 H16 . 0.9500 ?
C17 C18 . 1.411(4) ?
C17 C22 . 1.400(4) ?
C18 H18 . 0.9500 ?
C18 C19 . 1.396(4) ?
C19 H19 . 0.9500 ?
C19 C20 . 1.389(4) ?
C20 H20 . 0.9500 ?
C20 C21 . 1.388(4) ?
C21 H21 . 0.9500 ?
C21 C22 . 1.388(4) ?
C22 H22 . 0.9500 ?
C23 C24 . 1.402(4) ?
C23 C28 . 1.403(4) ?
C24 H24 . 0.9500 ?
C24 C25 . 1.386(4) ?
C25 H25 . 0.9500 ?
C25 C26 . 1.397(4) ?
C26 H26 . 0.9500 ?
C26 C27 . 1.384(4) ?
C27 H27 . 0.9500 ?
C27 C28 . 1.400(4) ?
C28 H28 . 0.9500 ?
B1 F1 . 1.394(4) ?
B1 F2 . 1.396(4) ?
B1 F3 . 1.404(3) ?
B1 F4 . 1.406(4) ?
B2 F5 . 1.392(4) ?
B2 F6 . 1.389(4) ?
B2 F7 . 1.393(4) ?
B2 F8 . 1.405(4) ?
Cl1A C57A . 1.771(3) ?
Cl2A C57A . 1.765(3) ?
C57A H57A . 0.9900 ?
C57A H57B . 0.9900 ?

loop_
_geom_hbond_atom_site_label_D
_geom_hbond_atom_site_label_H
_geom_hbond_atom_site_label_A
_geom_hbond_site_symmetry_A
_geom_hbond_distance_DH
_geom_hbond_distance_HA
_geom_hbond_distance_DA
_geom_hbond_angle_DHA
C32 H32 F5 . 1.00 2.37 3.198(3) 139.5
C43 H43 F6 2_767 0.95 2.33 3.240(3) 159.8
C44 H44 O8 2_667 0.95 2.56 3.467(3) 159.3
C46 H46 F7 1_455 0.95 2.40 3.151(3) 135.8
C49 H49 O7 1_465 0.95 2.60 3.339(3) 135.1
C50 H50 F6 1_465 0.95 2.53 3.471(3) 168.5
C52 H52 O1 . 0.95 2.37 3.286(3) 161.0
C53 H53 F4 1_455 0.95 2.66 3.500(3) 148.4
C56 H56 F6 1_465 0.95 2.48 3.362(3) 154.5
C2 H2 F3 2_766 1.00 2.50 3.493(3) 170.1
C4 H4 F4 1_455 1.00 2.42 3.393(3) 165.2
C7 H7 O5 . 1.00 2.34 3.192(3) 142.6
C13 H13 F1 2_766 0.95 2.41 3.232(3) 144.0
C19 H19 O2 1_645 0.95 2.51 3.393(3) 153.8
C28 H28 O5 . 0.95 2.41 3.319(4) 161.3
C57A H57A F4 . 0.99 2.47 3.276(4) 138.7

loop_
_geom_torsion_atom_site_label_1
_geom_torsion_atom_site_label_2
_geom_torsion_atom_site_label_3
_geom_torsion_atom_site_label_4
_geom_torsion_site_symmetry_1
_geom_torsion_site_symmetry_2
_geom_torsion_site_symmetry_3
_geom_torsion_site_symmetry_4
_geom_torsion
_geom_torsion_publ_flag
P2 C39 C40 C41 . . . . -176.5(2) ?
P2 C39 C44 C43 . . . . 175.57(19) ?
P2 C45 C46 C47 . . . . 179.7(2) ?
P2 C45 C50 C49 . . . . 178.8(2) ?
P2 C51 C52 C53 . . . . 176.9(2) ?
P2 C51 C56 C55 . . . . -177.7(2) ?
Fe2 C29 C30 C31 . . . . 51.8(2) ?
Fe2 C29 C35 P2 . . . . 179.24(13) ?
Fe2 C29 C35 C34 . . . . -60.1(3) ?
Fe2 C30 C31 C32 . . . . 53.9(2) ?
Fe2 C31 C32 C33 . . . . 102.3(3) ?
Fe2 C32 C33 O5 . . . . -115.5(2) ?
Fe2 C32 C33 C34 . . . . 69.6(3) ?
O5 C33 C34 C35 . . . . 121.2(3) ?
C29 C30 C31 Fe2 . . . . -52.0(2) ?
C29 C30 C31 C32 . . . . 1.9(4) ?
C30 C29 C35 P2 . . . . -96.3(3) ?
C30 C29 C35 C34 . . . . 24.3(4) ?
C30 C31 C32 Fe2 . . . . -53.0(2) ?
C30 C31 C32 C33 . . . . 49.3(4) ?
C31 C32 C33 O5 . . . . 166.8(3) ?
C31 C32 C33 C34 . . . . -8.1(4) ?
C32 C33 C34 C35 . . . . -63.8(3) ?
C33 C34 C35 P2 . . . . 173.40(18) ?
C33 C34 C35 C29 . . . . 53.9(3) ?
C35 P2 C39 C40 . . . . 85.3(2) ?
C35 P2 C39 C44 . . . . -88.9(2) ?
C35 P2 C45 C46 . . . . -10.1(3) ?
C35 P2 C45 C50 . . . . 171.1(2) ?
C35 P2 C51 C52 . . . . 33.2(3) ?
C35 P2 C51 C56 . . . . -150.7(2) ?
C35 C29 C30 Fe2 . . . . -112.4(2) ?
C35 C29 C30 C31 . . . . -60.7(4) ?
C39 P2 C35 C29 . . . . 57.4(2) ?
C39 P2 C35 C34 . . . . -66.1(2) ?
C39 P2 C45 C46 . . . . -127.4(2) ?
C39 P2 C45 C50 . . . . 53.8(2) ?
C39 P2 C51 C52 . . . . 151.9(2) ?
C39 P2 C51 C56 . . . . -32.0(3) ?
C39 C40 C41 C42 . . . . 1.0(4) ?
C40 C39 C44 C43 . . . . 1.3(4) ?
C40 C41 C42 C43 . . . . 1.2(4) ?
C41 C42 C43 C44 . . . . -2.1(4) ?
C42 C43 C44 C39 . . . . 0.9(4) ?
C44 C39 C40 C41 . . . . -2.2(4) ?
C45 P2 C35 C29 . . . . -61.5(2) ?
C45 P2 C35 C34 . . . . 174.99(17) ?
C45 P2 C39 C40 . . . . -156.1(2) ?
C45 P2 C39 C44 . . . . 29.7(2) ?
C45 P2 C51 C52 . . . . -88.5(2) ?
C45 P2 C51 C56 . . . . 87.5(2) ?
C45 C46 C47 C48 . . . . 2.3(4) ?
C46 C45 C50 C49 . . . . 0.0(4) ?
C46 C47 C48 C49 . . . . -1.5(4) ?
C47 C48 C49 C50 . . . . -0.1(4) ?
C48 C49 C50 C45 . . . . 0.8(4) ?
C50 C45 C46 C47 . . . . -1.5(4) ?
C51 P2 C35 C29 . . . . 176.90(17) ?
C51 P2 C35 C34 . . . . 53.4(2) ?
C51 P2 C39 C40 . . . . -37.1(2) ?
C51 P2 C39 C44 . . . . 148.7(2) ?
C51 P2 C45 C46 . . . . 113.9(2) ?
C51 P2 C45 C50 . . . . -64.9(2) ?
C51 C52 C53 C54 . . . . 0.1(4) ?
C52 C51 C56 C55 . . . . -1.6(4) ?
C52 C53 C54 C55 . . . . -0.5(4) ?
C53 C54 C55 C56 . . . . -0.1(5) ?
C54 C55 C56 C51 . . . . 1.2(5) ?
C56 C51 C52 C53 . . . . 1.0(4) ?
P1 C11 C12 C13 . . . . -175.4(2) ?
P1 C11 C16 C15 . . . . 175.9(2) ?
P1 C17 C18 C19 . . . . -175.46(19) ?
P1 C17 C22 C21 . . . . 176.0(2) ?
P1 C23 C24 C25 . . . . 171.4(2) ?
P1 C23 C28 C27 . . . . -170.3(2) ?
O1 C5 C6 C7 . . . . -116.4(3) ?
Fe1 C1 C2 C3 . . . . -52.1(2) ?
Fe1 C1 C7 P1 . . . . 179.98(13) ?
Fe1 C1 C7 C6 . . . . 58.3(3) ?
Fe1 C2 C3 C4 . . . . -53.9(2) ?
Fe1 C3 C4 C5 . . . . -100.3(3) ?
Fe1 C4 C5 O1 . . . . 109.3(3) ?
Fe1 C4 C5 C6 . . . . -73.2(3) ?
C1 C2 C3 Fe1 . . . . 52.8(2) ?
C1 C2 C3 C4 . . . . -1.1(4) ?
C2 C1 C7 P1 . . . . 96.1(3) ?
C2 C1 C7 C6 . . . . -25.6(4) ?
C2 C3 C4 Fe1 . . . . 53.0(2) ?
C2 C3 C4 C5 . . . . -47.4(4) ?
C3 C4 C5 O1 . . . . -173.5(3) ?
C3 C4 C5 C6 . . . . 4.0(4) ?
C4 C5 C6 C7 . . . . 66.0(3) ?
C5 C6 C7 P1 . . . . -173.67(18) ?
C5 C6 C7 C1 . . . . -53.5(3) ?
C7 P1 C11 C12 . . . . 89.3(2) ?
C7 P1 C11 C16 . . . . -85.0(2) ?
C7 P1 C17 C18 . . . . -167.5(2) ?
C7 P1 C17 C22 . . . . 17.9(3) ?
C7 P1 C23 C24 . . . . 149.2(2) ?
C7 P1 C23 C28 . . . . -40.5(3) ?
C7 C1 C2 Fe1 . . . . 112.2(2) ?
C7 C1 C2 C3 . . . . 60.1(4) ?
C11 P1 C7 C1 . . . . -59.7(2) ?
C11 P1 C7 C6 . . . . 64.9(2) ?
C11 P1 C17 C18 . . . . -49.5(2) ?
C11 P1 C17 C22 . . . . 135.9(2) ?
C11 P1 C23 C24 . . . . 28.4(3) ?
C11 P1 C23 C28 . . . . -161.3(2) ?
C11 C12 C13 C14 . . . . -0.2(4) ?
C12 C11 C16 C15 . . . . 1.6(4) ?
C12 C13 C14 C15 . . . . 1.2(4) ?
C13 C14 C15 C16 . . . . -0.7(4) ?
C14 C15 C16 C11 . . . . -0.7(4) ?
C16 C11 C12 C13 . . . . -1.2(4) ?
C17 P1 C7 C1 . . . . 60.1(2) ?
C17 P1 C7 C6 . . . . -175.37(18) ?
C17 P1 C11 C12 . . . . -29.1(2) ?
C17 P1 C11 C16 . . . . 156.6(2) ?
C17 P1 C23 C24 . . . . -91.3(2) ?
C17 P1 C23 C28 . . . . 79.0(2) ?
C17 C18 C19 C20 . . . . -0.1(4) ?
C18 C17 C22 C21 . . . . 1.4(4) ?
C18 C19 C20 C21 . . . . 0.4(4) ?
C19 C20 C21 C22 . . . . 0.3(4) ?
C20 C21 C22 C17 . . . . -1.2(4) ?
C22 C17 C18 C19 . . . . -0.8(4) ?
C23 P1 C7 C1 . . . . 178.39(18) ?
C23 P1 C7 C6 . . . . -57.1(2) ?
C23 P1 C11 C12 . . . . -146.3(2) ?
C23 P1 C11 C16 . . . . 39.5(2) ?
C23 P1 C17 C18 . . . . 69.6(2) ?
C23 P1 C17 C22 . . . . -105.0(2) ?
C23 C24 C25 C26 . . . . -1.3(5) ?
C24 C23 C28 C27 . . . . 0.0(4) ?
C24 C25 C26 C27 . . . . 0.1(5) ?
C25 C26 C27 C28 . . . . 1.1(4) ?
C26 C27 C28 C23 . . . . -1.1(4) ?
C28 C23 C24 C25 . . . . 1.2(4) ?
